data_2217991
loop_
_publ_author_name
'Liu, Ping'
'Deng, Dong-Sheng'

_publ_section_title
;
 Bis[bis(1<i>H</i>-imidazole-\k<i>N</i>^3^)silver(I)]
 naphthalene-1,5-disulfonate
;
_journal_coeditor_code RK2068
_journal_issue 4
_journal_name_full 'Acta Crystallographica Section E'
_journal_page_first m556
_journal_paper_doi 10.1107/S1600536808006855
_journal_volume 64
_journal_year 2008
_chemical_formula_iupac '[Ag (C3 H4 N2)2] (C10 H6 O6 S2)'
_chemical_formula_moiety '2(C6 H8 Ag N4 +), C10 H6 O6 S2 2-'
_chemical_formula_sum 'C22 H22 Ag2 N8 O6 S2'
_chemical_formula_weight 774.36
_chemical_name_systematic
;
Bis[bis(1H-imidazole-\kN^3^)silver(I)] naphthalene-1,5-disulfonate
;
_space_group_IT_number 2
_symmetry_cell_setting triclinic
_symmetry_space_group_name_Hall '-P 1'
_symmetry_space_group_name_H-M 'P -1'
_atom_sites_solution_hydrogens geom
_atom_sites_solution_primary direct
_atom_sites_solution_secondary difmap
_audit_creation_method SHELXL97
_cell_angle_alpha 65.286(2)
_cell_angle_beta 76.311(2)
_cell_angle_gamma 66.791(2)
_cell_formula_units_Z 1
_cell_length_a 8.6491(11)
_cell_length_b 9.0196(12)
_cell_length_c 10.2620(13)
_cell_measurement_reflns_used 2962
_cell_measurement_temperature 293(2)
_cell_measurement_theta_max 27.49
_cell_measurement_theta_min 2.19
_cell_volume 665.89(15)
_computing_cell_refinement 'SMART (Bruker, 1997)'
_computing_data_collection 'SMART (Bruker, 1997)'
_computing_data_reduction 'SAINT (Bruker, 2001)'
_computing_molecular_graphics 'SHELXTL (Sheldrick, 2008)'
_computing_publication_material 'SHELXTL (Sheldrick, 2008)'
_computing_structure_refinement 'SHELXL97 (Sheldrick, 2008)'
_computing_structure_solution 'SHELXS97 (Sheldrick, 2008)'
_diffrn_ambient_temperature 293(2)
_diffrn_measured_fraction_theta_full 0.964
_diffrn_measured_fraction_theta_max 0.964
_diffrn_measurement_device_type 'Bruker Smart 1000 CCD diffractometer'
_diffrn_measurement_method '\f-- and \w--scans'
_diffrn_radiation_monochromator Graphite
_diffrn_radiation_source 'Fine--focus sealed tube'
_diffrn_radiation_type MoK\a
_diffrn_radiation_wavelength 0.71073
_diffrn_reflns_av_R_equivalents 0.0102
_diffrn_reflns_av_sigmaI/netI 0.0265
_diffrn_reflns_limit_h_max 9
_diffrn_reflns_limit_h_min -11
_diffrn_reflns_limit_k_max 10
_diffrn_reflns_limit_k_min -11
_diffrn_reflns_limit_l_max 13
_diffrn_reflns_limit_l_min -13
_diffrn_reflns_number 4267
_diffrn_reflns_theta_full 27.49
_diffrn_reflns_theta_max 27.49
_diffrn_reflns_theta_min 2.19
_exptl_absorpt_coefficient_mu 1.682
_exptl_absorpt_correction_T_max 0.8110
_exptl_absorpt_correction_T_min 0.4867
_exptl_absorpt_correction_type multi-scan
_exptl_absorpt_process_details '(SADABS; Bruker, 2001)'
_exptl_crystal_colour Colourless
_exptl_crystal_density_diffrn 1.931
_exptl_crystal_density_method 'not measured'
_exptl_crystal_description Block
_exptl_crystal_F_000 384
_exptl_crystal_size_max 0.50
_exptl_crystal_size_mid 0.30
_exptl_crystal_size_min 0.13
_refine_diff_density_max 0.704
_refine_diff_density_min -0.671
_refine_ls_extinction_method none
_refine_ls_goodness_of_fit_ref 0.926
_refine_ls_hydrogen_treatment constr
_refine_ls_matrix_type full
_refine_ls_number_parameters 181
_refine_ls_number_reflns 2962
_refine_ls_number_restraints 0
_refine_ls_restrained_S_all 0.926
_refine_ls_R_factor_all 0.0324
_refine_ls_R_factor_gt 0.0259
_refine_ls_shift/su_max 0.000
_refine_ls_shift/su_mean 0.000
_refine_ls_structure_factor_coef Fsqd
_refine_ls_weighting_details 'calc w=1/[\s^2^(Fo^2^)+(0.0388P)^2^] where P=(Fo^2^+2Fc^2^)/3'
_refine_ls_weighting_scheme calc
_refine_ls_wR_factor_gt 0.0617
_refine_ls_wR_factor_ref 0.0629
_reflns_number_gt 2417
_reflns_number_total 2962
_reflns_threshold_expression >2\s(I)
_cod_data_source_file rk2068.cif
_cod_data_source_block I
_cod_database_code 2217991
_cod_database_fobs_code 2217991

loop_
_symmetry_equiv_pos_as_xyz
'x, y, z'
'-x, -y, -z'

loop_
_atom_site_type_symbol
_atom_site_label
_atom_site_fract_x
_atom_site_fract_y
_atom_site_fract_z
_atom_site_U_iso_or_equiv
_atom_site_adp_type
_atom_site_calc_flag
_atom_site_refinement_flags
_atom_site_occupancy
Ag Ag1 0.27879(2) 1.03409(3) 0.79027(2) 0.05010(9) Uani d . 1
S S1 0.26541(6) 0.60865(7) 0.78924(5) 0.02831(12) Uani d . 1
O O1 0.2153(2) 0.7948(2) 0.71897(19) 0.0442(4) Uani d . 1
O O2 0.1257(2) 0.5487(2) 0.87280(17) 0.0403(4) Uani d . 1
O O3 0.40789(19) 0.5352(2) 0.87452(17) 0.0394(4) Uani d . 1
N N1 0.0163(2) 1.1487(3) 0.8293(2) 0.0375(5) Uani d . 1
N N2 -0.2347(3) 1.2925(3) 0.9009(2) 0.0432(5) Uani d . 1
H H2A -0.3130 1.3607 0.9392 0.052 Uiso calc R 1
N N3 0.5433(3) 0.9312(3) 0.7528(2) 0.0452(5) Uani d . 1
N N4 0.8038(3) 0.7606(3) 0.7855(3) 0.0526(6) Uani d . 1
H H4A 0.8907 0.6797 0.8272 0.063 Uiso calc R 1
C C1 -0.0695(3) 1.2583(3) 0.8957(3) 0.0400(6) Uani d . 1
H H1A -0.0211 1.3053 0.9338 0.048 Uiso calc R 1
C C2 -0.2576(3) 1.2010(4) 0.8351(3) 0.0478(6) Uani d . 1
H H2B -0.3600 1.1994 0.8230 0.057 Uiso calc R 1
C C3 -0.1029(3) 1.1132(3) 0.7907(3) 0.0441(6) Uani d . 1
H H3A -0.0801 1.0397 0.7415 0.053 Uiso calc R 1
C C4 0.6465(4) 0.8000(4) 0.8461(3) 0.0521(7) Uani d . 1
H H4B 0.6136 0.7427 0.9413 0.063 Uiso calc R 1
C C5 0.8032(3) 0.8703(4) 0.6468(3) 0.0500(7) Uani d . 1
H H5A 0.8953 0.8729 0.5783 0.060 Uiso calc R 1
C C6 0.6423(3) 0.9747(4) 0.6280(3) 0.0454(6) Uani d . 1
H H6A 0.6041 1.0637 0.5423 0.054 Uiso calc R 1
C C7 0.3281(2) 0.5262(3) 0.6470(2) 0.0261(4) Uani d . 1
C C8 0.2202(3) 0.4654(3) 0.6223(2) 0.0315(5) Uani d . 1
H H8A 0.1202 0.4645 0.6810 0.038 Uiso calc R 1
C C9 0.2585(3) 0.4046(3) 0.5098(3) 0.0356(5) Uani d . 1
H H9A 0.1838 0.3637 0.4942 0.043 Uiso calc R 1
C C10 0.4037(3) 0.4044(3) 0.4227(2) 0.0303(5) Uani d . 1
H H10A 0.4281 0.3617 0.3492 0.036 Uiso calc R 1
C C11 0.5190(2) 0.4687(3) 0.4427(2) 0.0244(4) Uani d . 1

loop_
_atom_site_aniso_label
_atom_site_aniso_U_11
_atom_site_aniso_U_22
_atom_site_aniso_U_33
_atom_site_aniso_U_12
_atom_site_aniso_U_13
_atom_site_aniso_U_23
Ag1 0.02873(11) 0.04781(14) 0.06505(16) -0.00509(8) -0.00059(8) -0.02144(11)
S1 0.0227(2) 0.0346(3) 0.0263(3) -0.0032(2) 0.00093(19) -0.0173(2)
O1 0.0487(10) 0.0341(9) 0.0476(10) -0.0029(8) -0.0031(8) -0.0236(8)
O2 0.0293(8) 0.0570(11) 0.0346(8) -0.0124(8) 0.0063(7) -0.0233(8)
O3 0.0279(8) 0.0556(11) 0.0329(8) -0.0057(7) -0.0030(6) -0.0220(8)
N1 0.0316(10) 0.0353(11) 0.0465(11) -0.0088(8) 0.0017(8) -0.0205(9)
N2 0.0362(11) 0.0375(11) 0.0476(12) -0.0032(9) 0.0050(9) -0.0208(10)
N3 0.0304(11) 0.0365(11) 0.0600(14) -0.0080(9) -0.0059(10) -0.0113(10)
N4 0.0325(11) 0.0442(13) 0.0836(18) -0.0012(9) -0.0170(11) -0.0300(13)
C1 0.0413(13) 0.0409(14) 0.0435(13) -0.0144(11) 0.0025(10) -0.0232(11)
C2 0.0337(13) 0.0473(15) 0.0614(17) -0.0097(11) -0.0081(12) -0.0203(14)
C3 0.0415(14) 0.0414(14) 0.0579(16) -0.0109(11) -0.0037(12) -0.0291(13)
C4 0.0435(15) 0.0431(15) 0.0591(17) -0.0119(12) -0.0076(13) -0.0094(13)
C5 0.0403(15) 0.0558(17) 0.0661(18) -0.0174(13) 0.0001(13) -0.0347(16)
C6 0.0423(14) 0.0419(14) 0.0541(16) -0.0138(12) -0.0073(12) -0.0180(13)
C7 0.0245(10) 0.0275(10) 0.0249(10) -0.0054(8) 0.0001(8) -0.0126(9)
C8 0.0260(11) 0.0363(12) 0.0346(11) -0.0126(9) 0.0048(9) -0.0168(10)
C9 0.0311(12) 0.0424(13) 0.0433(13) -0.0167(10) -0.0003(9) -0.0223(11)
C10 0.0303(11) 0.0349(12) 0.0317(11) -0.0123(9) 0.0006(9) -0.0182(10)
C11 0.0252(10) 0.0225(10) 0.0236(10) -0.0051(8) -0.0016(8) -0.0095(8)

loop_
_atom_type_symbol
_atom_type_description
_atom_type_scat_dispersion_real
_atom_type_scat_dispersion_imag
_atom_type_scat_source
C C 0.0033 0.0016 'International Tables Vol C Tables 4.2.6.8 and 6.1.1.4'
H H 0.0000 0.0000 'International Tables Vol C Tables 4.2.6.8 and 6.1.1.4'
N N 0.0061 0.0033 'International Tables Vol C Tables 4.2.6.8 and 6.1.1.4'
O O 0.0106 0.0060 'International Tables Vol C Tables 4.2.6.8 and 6.1.1.4'
S S 0.1246 0.1234 'International Tables Vol C Tables 4.2.6.8 and 6.1.1.4'
Ag Ag -0.8971 1.1015 'International Tables Vol C Tables 4.2.6.8 and 6.1.1.4'

loop_
_geom_angle_atom_site_label_1
_geom_angle_atom_site_label_2
_geom_angle_atom_site_label_3
_geom_angle_site_symmetry_1
_geom_angle_site_symmetry_3
_geom_angle
N1 Ag1 N3 . . 176.72(8)
N1 Ag1 O1 . . 89.09(7)
N3 Ag1 O1 . . 94.16(7)
O1 S1 O3 . . 113.46(11)
O1 S1 O2 . . 113.10(11)
O3 S1 O2 . . 111.15(10)
O1 S1 C7 . . 105.46(10)
O3 S1 C7 . . 107.98(9)
O2 S1 C7 . . 105.03(10)
S1 O1 Ag1 . . 128.71(10)
C1 N1 C3 . . 105.4(2)
C1 N1 Ag1 . . 130.79(18)
C3 N1 Ag1 . . 123.79(16)
C1 N2 C2 . . 107.9(2)
C1 N2 H2A . . 126.1
C2 N2 H2A . . 126.1
C4 N3 C6 . . 105.3(2)
C4 N3 Ag1 . . 126.0(2)
C6 N3 Ag1 . . 128.55(18)
C4 N4 C5 . . 108.0(2)
C4 N4 H4A . . 126.0
C5 N4 H4A . . 126.0
N1 C1 N2 . . 110.9(2)
N1 C1 H1A . . 124.5
N2 C1 H1A . . 124.5
C3 C2 N2 . . 106.3(2)
C3 C2 H2B . . 126.8
N2 C2 H2B . . 126.8
C2 C3 N1 . . 109.5(2)
C2 C3 H3A . . 125.2
N1 C3 H3A . . 125.2
N3 C4 N4 . . 110.8(3)
N3 C4 H4B . . 124.6
N4 C4 H4B . . 124.6
C6 C5 N4 . . 105.9(3)
C6 C5 H5A . . 127.0
N4 C5 H5A . . 127.0
C5 C6 N3 . . 110.0(3)
C5 C6 H6A . . 125.0
N3 C6 H6A . . 125.0
C8 C7 C11 . 2_666 120.85(19)
C8 C7 S1 . . 117.59(16)
C11 C7 S1 2_666 . 121.48(16)
C7 C8 C9 . . 120.6(2)
C7 C8 H8A . . 119.7
C9 C8 H8A . . 119.7
C10 C9 C8 . . 120.8(2)
C10 C9 H9A . . 119.6
C8 C9 H9A . . 119.6
C9 C10 C11 . . 120.8(2)
C9 C10 H10A . . 119.6
C11 C10 H10A . . 119.6
C10 C11 C7 . 2_666 123.01(18)
C10 C11 C11 . 2_666 118.9(2)
C7 C11 C11 2_666 2_666 118.1(2)

loop_
_geom_bond_atom_site_label_1
_geom_bond_atom_site_label_2
_geom_bond_site_symmetry_2
_geom_bond_distance
Ag1 N1 . 2.1092(19)
Ag1 N3 . 2.110(2)
Ag1 O1 . 2.8180(19)
S1 O1 . 1.4451(19)
S1 O3 . 1.4511(16)
S1 O2 . 1.4573(18)
S1 C7 . 1.787(2)
N1 C1 . 1.318(3)
N1 C3 . 1.371(3)
N2 C1 . 1.329(3)
N2 C2 . 1.354(4)
N2 H2A . 0.8600
N3 C4 . 1.318(3)
N3 C6 . 1.361(4)
N4 C4 . 1.330(4)
N4 C5 . 1.351(4)
N4 H4A . 0.8600
C1 H1A . 0.9300
C2 C3 . 1.342(4)
C2 H2B . 0.9300
C3 H3A . 0.9300
C4 H4B . 0.9300
C5 C6 . 1.343(4)
C5 H5A . 0.9300
C6 H6A . 0.9300
C7 C8 . 1.367(3)
C7 C11 2_666 1.426(3)
C8 C9 . 1.396(3)
C8 H8A . 0.9300
C9 C10 . 1.358(3)
C9 H9A . 0.9300
C10 C11 . 1.423(3)
C10 H10A . 0.9300
C11 C7 2_666 1.426(3)
C11 C11 2_666 1.428(4)

loop_
_geom_hbond_atom_site_label_D
_geom_hbond_atom_site_label_H
_geom_hbond_atom_site_label_A
_geom_hbond_site_symmetry_A
_geom_hbond_distance_DH
_geom_hbond_distance_HA
_geom_hbond_distance_DA
_geom_hbond_angle_DHA
N4 H4A O2 1_655 0.86 1.96 2.786(3) 160.7
N2 H2A O3 1_465 0.86 2.37 2.998(3) 129.8
N2 H2A O3 2_577 0.86 2.32 3.082(3) 148.6

loop_
_geom_torsion_atom_site_label_1
_geom_torsion_atom_site_label_2
_geom_torsion_atom_site_label_3
_geom_torsion_atom_site_label_4
_geom_torsion_site_symmetry_1
_geom_torsion_site_symmetry_4
_geom_torsion
O3 S1 O1 Ag1 . . -21.44(16)
O2 S1 O1 Ag1 . . 106.34(13)
C7 S1 O1 Ag1 . . -139.42(11)
N1 Ag1 O1 S1 . . -117.49(14)
N3 Ag1 O1 S1 . . 62.94(14)
O1 Ag1 N1 C1 . . 165.5(2)
O1 Ag1 N1 C3 . . -11.9(2)
O1 Ag1 N3 C4 . . -85.4(2)
O1 Ag1 N3 C6 . . 89.4(2)
C3 N1 C1 N2 . . 0.1(3)
Ag1 N1 C1 N2 . . -177.57(16)
C2 N2 C1 N1 . . 0.1(3)
C1 N2 C2 C3 . . -0.3(3)
N2 C2 C3 N1 . . 0.4(3)
C1 N1 C3 C2 . . -0.3(3)
Ag1 N1 C3 C2 . . 177.61(18)
C6 N3 C4 N4 . . 0.1(3)
Ag1 N3 C4 N4 . . 175.93(19)
C5 N4 C4 N3 . . -0.2(3)
C4 N4 C5 C6 . . 0.2(3)
N4 C5 C6 N3 . . -0.1(3)
C4 N3 C6 C5 . . 0.0(3)
Ag1 N3 C6 C5 . . -175.65(19)
O1 S1 C7 C8 . . -105.14(19)
O3 S1 C7 C8 . . 133.26(18)
O2 S1 C7 C8 . . 14.6(2)
O1 S1 C7 C11 . 2_666 71.72(19)
O3 S1 C7 C11 . 2_666 -49.88(19)
O2 S1 C7 C11 . 2_666 -168.56(16)
C11 C7 C8 C9 2_666 . 0.9(3)
S1 C7 C8 C9 . . 177.80(18)
C7 C8 C9 C10 . . 0.1(4)
C8 C9 C10 C11 . . -1.0(4)
C9 C10 C11 C7 . 2_666 -179.0(2)
C9 C10 C11 C11 . 2_666 0.9(4)
